data_8105920
loop_
_publ_author_name
'Al-Wahaibi, Lamya H.'
'Al-Shaalan, Nora H.'
'Ghabbour, Hazem A.'
'Tiekink, Edward R.T.'
'El-Emam, Ali A.'

_publ_section_title
;
 Crystal structure of 3,5-bis(trifluoromethyl)benzyl
 (Z)-N&#x2032;-(adamantan-1-yl)-4-phenylpiperazine-1-carbothioimidate,
 C30H33F6N3S
;
_journal_issue 5
_journal_name_full 'Zeitschrift f\"ur Kristallographie - New Crystal Structures'
_journal_page_first 1009
_journal_page_last 1012
_journal_paper_doi 10.1515/ncrs-2019-0220
_journal_volume 234
_journal_year 2019
_chemical_formula_moiety 'C30 H33 F6 N3 S'
_chemical_formula_sum 'C30 H33 F6 N3 S'
_chemical_formula_weight 581.65
_space_group_crystal_system triclinic
_space_group_IT_number 2
_space_group_name_Hall '-P 1'
_space_group_name_H-M_alt 'P -1'
_atom_sites_solution_hydrogens geom
_atom_sites_solution_primary direct
_atom_sites_solution_secondary difmap
_audit_creation_method SHELXL-2014/7
_cell_angle_alpha 81.982(2)
_cell_angle_beta 78.696(2)
_cell_angle_gamma 83.882(2)
_cell_formula_units_Z 2
_cell_length_a 9.3012(5)
_cell_length_b 10.2734(5)
_cell_length_c 15.1850(8)
_cell_measurement_reflns_used 9089
_cell_measurement_temperature 293(2)
_cell_measurement_theta_max 32.94
_cell_measurement_theta_min 2.29
_cell_volume 1404.25(13)
_computing_cell_refinement 'SAINT [1]'
_computing_data_collection 'APEX2 [1]'
_computing_data_reduction 'SAINT [1]'
_computing_molecular_graphics 'ORTEP-3 for Windows [4]'
_computing_publication_material 'SHELXL-2014/7 [3]'
_computing_structure_refinement 'SHELXL-2014/7 [3]'
_computing_structure_solution 'SHELXS-97 [2]'
_diffrn_ambient_temperature 293(2)
_diffrn_measured_fraction_theta_full 1.000
_diffrn_measured_fraction_theta_max 0.995
_diffrn_measurement_device_type 'Bruker APEX-II'
_diffrn_measurement_method '\f and \w scans'
_diffrn_radiation_type MoK\a
_diffrn_radiation_wavelength 0.71073
_diffrn_reflns_av_R_equivalents 0.0954
_diffrn_reflns_av_unetI/netI 0.0887
_diffrn_reflns_Laue_measured_fraction_full 1.000
_diffrn_reflns_Laue_measured_fraction_max 0.995
_diffrn_reflns_limit_h_max 14
_diffrn_reflns_limit_h_min -14
_diffrn_reflns_limit_k_max 15
_diffrn_reflns_limit_k_min -15
_diffrn_reflns_limit_l_max 23
_diffrn_reflns_limit_l_min -23
_diffrn_reflns_number 48368
_diffrn_reflns_point_group_measured_fraction_full 1.000
_diffrn_reflns_point_group_measured_fraction_max 0.995
_diffrn_reflns_theta_full 25.242
_diffrn_reflns_theta_max 33.244
_diffrn_reflns_theta_min 2.240
_exptl_absorpt_coefficient_mu 0.180
_exptl_absorpt_correction_T_max 0.9884
_exptl_absorpt_correction_T_min 0.9030
_exptl_absorpt_correction_type multi-scan
_exptl_absorpt_process_details 'SADABS [1]'
_exptl_crystal_colour colourless
_exptl_crystal_density_diffrn 1.376
_exptl_crystal_description slab
_exptl_crystal_F_000 608
_exptl_crystal_size_max 0.578
_exptl_crystal_size_mid 0.474
_exptl_crystal_size_min 0.065
_refine_diff_density_max 1.139
_refine_diff_density_min -1.351
_refine_diff_density_rms 0.150
_refine_ls_extinction_coef .
_refine_ls_extinction_method none
_refine_ls_goodness_of_fit_ref 1.043
_refine_ls_hydrogen_treatment constr
_refine_ls_matrix_type full
_refine_ls_number_parameters 398
_refine_ls_number_reflns 10750
_refine_ls_number_restraints 129
_refine_ls_restrained_S_all 1.085
_refine_ls_R_factor_all 0.1143
_refine_ls_R_factor_gt 0.0779
_refine_ls_shift/su_max 0.000
_refine_ls_shift/su_mean 0.000
_refine_ls_structure_factor_coef Fsqd
_refine_ls_weighting_details 'w=1/[\s^2^(Fo^2^)+(0.1614P)^2^+0.2046P] where P=(Fo^2^+2Fc^2^)/3'
_refine_ls_weighting_scheme calc
_refine_ls_wR_factor_gt 0.2212
_refine_ls_wR_factor_ref 0.2499
_reflns_Friedel_coverage 0.000
_reflns_Friedel_fraction_full .
_reflns_Friedel_fraction_max .
_reflns_number_gt 7424
_reflns_number_total 10750
_reflns_threshold_expression 'I > 2\s(I)'
_cod_data_source_file suppl_ncrs-2019-0220_suppl.cif
_cod_data_source_block shelx
_cod_database_code 8105920
_shelx_shelxl_version_number 2014/7
_shelx_space_group_comment
;
The symmetry employed for this shelxl refinement is uniquely defined
by the following loop, which should always be used as a source of
symmetry information in preference to the above space-group names.
They are only intended as comments.
;
_shelx_estimated_absorpt_t_min 0.903
_shelx_estimated_absorpt_t_max 0.988

loop_
_space_group_symop_operation_xyz
'x, y, z'
'-x, -y, -z'

loop_
_atom_site_label
_atom_site_type_symbol
_atom_site_fract_x
_atom_site_fract_y
_atom_site_fract_z
_atom_site_U_iso_or_equiv
_atom_site_adp_type
_atom_site_occupancy
_atom_site_site_symmetry_order
_atom_site_calc_flag
_atom_site_refinement_flags_posn
_atom_site_refinement_flags_adp
_atom_site_refinement_flags_occupancy
_atom_site_disorder_assembly
_atom_site_disorder_group
S1 S 0.98386(5) 0.51000(4) 0.66054(3) 0.01323(12) Uani 1 1 d . . . . .
N1 N 0.69696(17) 0.60257(15) 0.64402(11) 0.0122(3) Uani 1 1 d . . . . .
N2 N 0.86822(17) 0.75759(15) 0.62935(11) 0.0129(3) Uani 1 1 d . . . . .
N3 N 0.82652(17) 0.92552(15) 0.46515(11) 0.0141(3) Uani 1 1 d . . . . .
C1 C 0.82839(19) 0.62775(17) 0.64263(12) 0.0116(3) Uani 1 1 d . . . . .
C2 C 0.9920(2) 0.79314(18) 0.55694(13) 0.0150(3) Uani 1 1 d . . . . .
H2A H 1.0694 0.7219 0.5558 0.018 Uiso 1 1 calc R U . . .
H2B H 1.0313 0.8711 0.5692 0.018 Uiso 1 1 calc R U . . .
C3 C 0.9452(2) 0.81997(18) 0.46506(13) 0.0144(3) Uani 1 1 d . . . . .
H3A H 1.0287 0.8450 0.4188 0.017 Uiso 1 1 calc R U . . .
H3B H 0.9121 0.7403 0.4508 0.017 Uiso 1 1 calc R U . . .
C4 C 0.7000(2) 0.89565(18) 0.53841(13) 0.0148(3) Uani 1 1 d . . . . .
H4A H 0.6542 0.8212 0.5262 0.018 Uiso 1 1 calc R U . . .
H4B H 0.6276 0.9710 0.5404 0.018 Uiso 1 1 calc R U . . .
C5 C 0.7496(2) 0.86352(18) 0.62956(13) 0.0146(3) Uani 1 1 d . . . . .
H5A H 0.7829 0.9422 0.6452 0.017 Uiso 1 1 calc R U . . .
H5B H 0.6663 0.8377 0.6757 0.017 Uiso 1 1 calc R U . . .
C6 C 0.7924(2) 0.97605(18) 0.37967(14) 0.0156(4) Uani 1 1 d . . . . .
C7 C 0.6890(2) 1.08575(19) 0.37243(16) 0.0200(4) Uani 1 1 d . . . . .
H7 H 0.6424 1.1225 0.4243 0.024 Uiso 1 1 calc R U . . .
C8 C 0.6557(2) 1.1396(2) 0.28977(17) 0.0253(5) Uani 1 1 d . . . . .
H8 H 0.5862 1.2114 0.2867 0.030 Uiso 1 1 calc R U . . .
C9 C 0.7252(3) 1.0876(2) 0.21042(17) 0.0281(5) Uani 1 1 d . . . . .
H9 H 0.7018 1.1236 0.1548 0.034 Uiso 1 1 calc R U . . .
C10 C 0.8297(3) 0.9814(2) 0.21635(16) 0.0262(5) Uani 1 1 d . . . . .
H10 H 0.8783 0.9469 0.1640 0.031 Uiso 1 1 calc R U . . .
C11 C 0.8626(2) 0.9256(2) 0.29992(15) 0.0201(4) Uani 1 1 d . . . . .
H11 H 0.9323 0.8539 0.3026 0.024 Uiso 1 1 calc R U . . .
C12 C 0.63842(19) 0.47279(17) 0.66558(12) 0.0105(3) Uani 1 1 d . . . . .
C13 C 0.47856(19) 0.49282(17) 0.65042(13) 0.0131(3) Uani 1 1 d . . . . .
H13A H 0.4230 0.5544 0.6899 0.016 Uiso 1 1 calc R U . . .
H13B H 0.4769 0.5306 0.5884 0.016 Uiso 1 1 calc R U . . .
C14 C 0.4059(2) 0.36227(18) 0.66950(13) 0.0142(3) Uani 1 1 d . . . . .
H14 H 0.3044 0.3778 0.6592 0.017 Uiso 1 1 calc R U . . .
C15 C 0.4064(2) 0.30470(19) 0.76833(13) 0.0162(4) Uani 1 1 d . . . . .
H15A H 0.3500 0.3650 0.8084 0.019 Uiso 1 1 calc R U . . .
H15B H 0.3611 0.2217 0.7812 0.019 Uiso 1 1 calc R U . . .
C16 C 0.5654(2) 0.28244(19) 0.78459(13) 0.0152(3) Uani 1 1 d . . . . .
H16 H 0.5656 0.2454 0.8476 0.018 Uiso 1 1 calc R U . . .
C17 C 0.6379(2) 0.41381(18) 0.76491(12) 0.0139(3) Uani 1 1 d . . . . .
H17A H 0.7380 0.3991 0.7758 0.017 Uiso 1 1 calc R U . . .
H17B H 0.5840 0.4752 0.8051 0.017 Uiso 1 1 calc R U . . .
C18 C 0.7227(2) 0.37406(17) 0.60209(12) 0.0127(3) Uani 1 1 d . . . . .
H18A H 0.7217 0.4103 0.5397 0.015 Uiso 1 1 calc R U . . .
H18B H 0.8243 0.3595 0.6102 0.015 Uiso 1 1 calc R U . . .
C19 C 0.6515(2) 0.24254(17) 0.62253(13) 0.0135(3) Uani 1 1 d . . . . .
H19 H 0.7073 0.1803 0.5825 0.016 Uiso 1 1 calc R U . . .
C20 C 0.4927(2) 0.26407(18) 0.60698(13) 0.0149(3) Uani 1 1 d . . . . .
H20A H 0.4478 0.1809 0.6198 0.018 Uiso 1 1 calc R U . . .
H20B H 0.4911 0.2984 0.5443 0.018 Uiso 1 1 calc R U . . .
C21 C 0.6524(2) 0.18559(18) 0.72137(13) 0.0159(4) Uani 1 1 d . . . . .
H21A H 0.7529 0.1701 0.7315 0.019 Uiso 1 1 calc R U . . .
H21B H 0.6084 0.1019 0.7342 0.019 Uiso 1 1 calc R U . . .
C22 C 1.0637(2) 0.5927(2) 0.73707(13) 0.0160(4) Uani 1 1 d . . . . .
H22A H 1.1509 0.5404 0.7517 0.019 Uiso 1 1 calc R U . . .
H22B H 1.0929 0.6780 0.7070 0.019 Uiso 1 1 calc R U . . .
C23 C 0.9554(2) 0.61106(19) 0.82258(13) 0.0150(3) Uani 1 1 d . . . . .
C24 C 0.8961(2) 0.7359(2) 0.84203(14) 0.0205(4) Uani 1 1 d . . . . .
H24 H 0.9264 0.8099 0.8029 0.025 Uiso 1 1 calc R U . . .
C25 C 0.7908(3) 0.7504(2) 0.92038(15) 0.0243(4) Uani 1 1 d . . . . .
C26 C 0.7426(3) 0.6411(2) 0.97887(14) 0.0230(4) Uani 1 1 d . . . . .
H26 H 0.6706 0.6509 1.0300 0.028 Uiso 1 1 calc R U . . .
C27 C 0.8041(2) 0.5168(2) 0.95945(14) 0.0192(4) Uani 1 1 d . . . . .
C28 C 0.9100(2) 0.50135(19) 0.88264(13) 0.0167(4) Uani 1 1 d . . . . .
H28 H 0.9510 0.4174 0.8711 0.020 Uiso 1 1 calc R U . . .
C29 C 0.7186(4) 0.8848(4) 0.9376(2) 0.0486(8) Uani 0.716(3) 1 d D U P A 1
F1 F 0.6835(5) 0.8971(3) 1.02509(18) 0.0589(9) Uani 0.716(3) 1 d D U P A 1
F2 F 0.8013(4) 0.9811(2) 0.8977(2) 0.0610(9) Uani 0.716(3) 1 d D U P A 1
F3 F 0.5984(4) 0.9168(3) 0.9015(2) 0.0706(9) Uani 0.716(3) 1 d D U P A 1
C29' C 0.7479(9) 0.8848(11) 0.9475(5) 0.0535(10) Uani 0.284(3) 1 d D U P A 2
F1' F 0.8490(9) 0.9393(6) 0.9780(5) 0.0619(13) Uani 0.284(3) 1 d D U P A 2
F2' F 0.7236(12) 0.9677(7) 0.8762(5) 0.0598(14) Uani 0.284(3) 1 d D U P A 2
F3' F 0.6193(10) 0.8858(9) 1.0038(6) 0.0622(15) Uani 0.284(3) 1 d D U P A 2
C30 C 0.7503(3) 0.3973(2) 1.02066(15) 0.0255(5) Uani 1 1 d . . . . .
F4 F 0.72337(19) 0.41464(15) 1.10754(9) 0.0349(4) Uani 1 1 d . . . . .
F5 F 0.8472(2) 0.29227(15) 1.01309(12) 0.0573(6) Uani 1 1 d . . . . .
F6 F 0.6274(3) 0.3624(2) 1.00252(14) 0.0643(7) Uani 1 1 d . . . . .

loop_
_atom_site_aniso_label
_atom_site_aniso_U_11
_atom_site_aniso_U_22
_atom_site_aniso_U_33
_atom_site_aniso_U_23
_atom_site_aniso_U_13
_atom_site_aniso_U_12
S1 0.0130(2) 0.0124(2) 0.0160(2) -0.00385(16) -0.00569(16) -0.00048(15)
N1 0.0143(7) 0.0107(6) 0.0131(7) -0.0026(5) -0.0044(5) -0.0034(5)
N2 0.0142(7) 0.0100(7) 0.0159(7) -0.0029(6) -0.0044(6) -0.0024(5)
N3 0.0121(7) 0.0127(7) 0.0179(8) -0.0007(6) -0.0047(6) -0.0009(5)
C1 0.0134(8) 0.0107(7) 0.0121(8) -0.0030(6) -0.0040(6) -0.0015(6)
C2 0.0115(8) 0.0147(8) 0.0201(9) -0.0018(7) -0.0052(7) -0.0035(6)
C3 0.0133(8) 0.0134(8) 0.0167(8) -0.0007(6) -0.0041(6) -0.0013(6)
C4 0.0121(8) 0.0125(8) 0.0206(9) -0.0032(7) -0.0044(7) -0.0007(6)
C5 0.0161(8) 0.0125(8) 0.0169(8) -0.0055(7) -0.0047(7) -0.0011(6)
C6 0.0147(8) 0.0133(8) 0.0211(9) -0.0003(7) -0.0075(7) -0.0058(6)
C7 0.0190(9) 0.0142(8) 0.0295(11) -0.0010(8) -0.0110(8) -0.0038(7)
C8 0.0237(10) 0.0172(9) 0.0377(13) 0.0059(9) -0.0158(9) -0.0070(8)
C9 0.0344(12) 0.0269(11) 0.0256(11) 0.0113(9) -0.0162(10) -0.0130(9)
C10 0.0301(11) 0.0299(11) 0.0200(10) 0.0025(9) -0.0068(9) -0.0116(9)
C11 0.0201(9) 0.0204(9) 0.0204(9) 0.0002(8) -0.0055(8) -0.0037(7)
C12 0.0119(7) 0.0101(7) 0.0112(7) -0.0022(6) -0.0046(6) -0.0025(5)
C13 0.0128(8) 0.0120(8) 0.0163(8) -0.0016(6) -0.0070(6) -0.0019(6)
C14 0.0129(8) 0.0140(8) 0.0176(8) -0.0014(7) -0.0061(6) -0.0040(6)
C15 0.0176(9) 0.0161(8) 0.0153(8) -0.0013(7) -0.0021(7) -0.0056(6)
C16 0.0203(9) 0.0150(8) 0.0113(8) 0.0005(6) -0.0056(7) -0.0046(6)
C17 0.0167(8) 0.0162(8) 0.0109(8) -0.0034(6) -0.0048(6) -0.0040(6)
C18 0.0133(8) 0.0137(8) 0.0127(8) -0.0038(6) -0.0043(6) -0.0020(6)
C19 0.0171(8) 0.0116(8) 0.0137(8) -0.0044(6) -0.0044(6) -0.0034(6)
C20 0.0180(9) 0.0153(8) 0.0142(8) -0.0021(7) -0.0074(7) -0.0059(6)
C21 0.0187(9) 0.0120(8) 0.0178(9) 0.0011(7) -0.0072(7) -0.0026(6)
C22 0.0144(8) 0.0202(9) 0.0163(8) -0.0046(7) -0.0076(7) -0.0021(6)
C23 0.0144(8) 0.0184(8) 0.0147(8) -0.0025(7) -0.0084(6) -0.0021(6)
C24 0.0273(10) 0.0199(9) 0.0150(9) -0.0010(7) -0.0071(8) -0.0003(8)
C25 0.0343(12) 0.0205(10) 0.0174(9) -0.0046(8) -0.0043(8) 0.0035(8)
C26 0.0278(11) 0.0276(11) 0.0131(9) -0.0027(8) -0.0029(8) -0.0007(8)
C27 0.0244(10) 0.0223(9) 0.0134(8) 0.0001(7) -0.0094(7) -0.0054(7)
C28 0.0211(9) 0.0178(9) 0.0141(8) -0.0026(7) -0.0098(7) -0.0010(7)
C29 0.0769(19) 0.0242(12) 0.0360(14) -0.0072(11) 0.0012(14) 0.0174(13)
F1 0.108(2) 0.0339(12) 0.0262(12) -0.0129(10) 0.0008(13) 0.0196(15)
F2 0.080(2) 0.0225(11) 0.0676(17) -0.0069(11) 0.0153(15) 0.0027(12)
F3 0.0761(19) 0.0479(14) 0.0840(18) -0.0131(13) -0.0218(15) 0.0321(13)
C29' 0.081(2) 0.0275(15) 0.0428(17) -0.0088(15) 0.0019(16) 0.0162(16)
F1' 0.094(3) 0.031(2) 0.058(2) -0.0230(19) -0.005(2) 0.010(2)
F2' 0.086(3) 0.031(2) 0.051(2) 0.000(2) -0.003(2) 0.021(2)
F3' 0.082(3) 0.035(2) 0.054(2) -0.008(2) 0.013(2) 0.021(2)
C30 0.0385(13) 0.0269(11) 0.0133(9) 0.0006(8) -0.0087(9) -0.0089(9)
F4 0.0582(10) 0.0337(8) 0.0125(6) 0.0000(5) -0.0039(6) -0.0107(7)
F5 0.0885(15) 0.0225(8) 0.0411(10) 0.0092(7) 0.0204(10) 0.0075(8)
F6 0.0790(14) 0.0764(14) 0.0497(11) 0.0273(10) -0.0391(11) -0.0570(12)

loop_
_atom_type_symbol
_atom_type_description
_atom_type_scat_dispersion_real
_atom_type_scat_dispersion_imag
_atom_type_scat_source
C C 0.0033 0.0016 'International Tables Vol C Tables 4.2.6.8 and 6.1.1.4'
H H 0.0000 0.0000 'International Tables Vol C Tables 4.2.6.8 and 6.1.1.4'
F F 0.0171 0.0103 'International Tables Vol C Tables 4.2.6.8 and 6.1.1.4'
N N 0.0061 0.0033 'International Tables Vol C Tables 4.2.6.8 and 6.1.1.4'
S S 0.1246 0.1234 'International Tables Vol C Tables 4.2.6.8 and 6.1.1.4'

loop_
_geom_angle_atom_site_label_1
_geom_angle_atom_site_label_2
_geom_angle_atom_site_label_3
_geom_angle
_geom_angle_site_symmetry_1
_geom_angle_site_symmetry_3
C1 S1 C22 100.38(8) . .
C1 N1 C12 126.57(15) . .
C1 N2 C5 117.36(15) . .
C1 N2 C2 118.33(15) . .
C5 N2 C2 109.43(14) . .
C6 N3 C3 115.77(16) . .
C6 N3 C4 116.12(15) . .
C3 N3 C4 111.57(14) . .
N1 C1 N2 121.32(16) . .
N1 C1 S1 127.30(14) . .
N2 C1 S1 111.34(12) . .
N2 C2 C3 111.43(15) . .
N2 C2 H2A 109.3 . .
C3 C2 H2A 109.3 . .
N2 C2 H2B 109.3 . .
C3 C2 H2B 109.3 . .
H2A C2 H2B 108.0 . .
N3 C3 C2 110.66(15) . .
N3 C3 H3A 109.5 . .
C2 C3 H3A 109.5 . .
N3 C3 H3B 109.5 . .
C2 C3 H3B 109.5 . .
H3A C3 H3B 108.1 . .
N3 C4 C5 110.66(15) . .
N3 C4 H4A 109.5 . .
C5 C4 H4A 109.5 . .
N3 C4 H4B 109.5 . .
C5 C4 H4B 109.5 . .
H4A C4 H4B 108.1 . .
N2 C5 C4 112.64(15) . .
N2 C5 H5A 109.1 . .
C4 C5 H5A 109.1 . .
N2 C5 H5B 109.1 . .
C4 C5 H5B 109.1 . .
H5A C5 H5B 107.8 . .
C11 C6 C7 117.69(19) . .
C11 C6 N3 122.67(17) . .
C7 C6 N3 119.56(18) . .
C8 C7 C6 121.1(2) . .
C8 C7 H7 119.4 . .
C6 C7 H7 119.4 . .
C7 C8 C9 120.8(2) . .
C7 C8 H8 119.6 . .
C9 C8 H8 119.6 . .
C10 C9 C8 118.7(2) . .
C10 C9 H9 120.7 . .
C8 C9 H9 120.7 . .
C9 C10 C11 120.7(2) . .
C9 C10 H10 119.6 . .
C11 C10 H10 119.6 . .
C10 C11 C6 121.0(2) . .
C10 C11 H11 119.5 . .
C6 C11 H11 119.5 . .
N1 C12 C13 106.54(14) . .
N1 C12 C18 111.93(14) . .
C13 C12 C18 107.76(14) . .
N1 C12 C17 112.65(14) . .
C13 C12 C17 108.29(15) . .
C18 C12 C17 109.45(14) . .
C14 C13 C12 111.35(14) . .
C14 C13 H13A 109.4 . .
C12 C13 H13A 109.4 . .
C14 C13 H13B 109.4 . .
C12 C13 H13B 109.4 . .
H13A C13 H13B 108.0 . .
C13 C14 C15 108.95(15) . .
C13 C14 C20 109.81(15) . .
C15 C14 C20 109.09(15) . .
C13 C14 H14 109.7 . .
C15 C14 H14 109.7 . .
C20 C14 H14 109.7 . .
C16 C15 C14 109.50(15) . .
C16 C15 H15A 109.8 . .
C14 C15 H15A 109.8 . .
C16 C15 H15B 109.8 . .
C14 C15 H15B 109.8 . .
H15A C15 H15B 108.2 . .
C15 C16 C21 109.02(15) . .
C15 C16 C17 110.14(15) . .
C21 C16 C17 109.25(15) . .
C15 C16 H16 109.5 . .
C21 C16 H16 109.5 . .
C17 C16 H16 109.5 . .
C16 C17 C12 109.86(14) . .
C16 C17 H17A 109.7 . .
C12 C17 H17A 109.7 . .
C16 C17 H17B 109.7 . .
C12 C17 H17B 109.7 . .
H17A C17 H17B 108.2 . .
C19 C18 C12 110.33(15) . .
C19 C18 H18A 109.6 . .
C12 C18 H18A 109.6 . .
C19 C18 H18B 109.6 . .
C12 C18 H18B 109.6 . .
H18A C18 H18B 108.1 . .
C20 C19 C18 109.86(15) . .
C20 C19 C21 109.20(16) . .
C18 C19 C21 109.60(14) . .
C20 C19 H19 109.4 . .
C18 C19 H19 109.4 . .
C21 C19 H19 109.4 . .
C19 C20 C14 109.17(14) . .
C19 C20 H20A 109.8 . .
C14 C20 H20A 109.8 . .
C19 C20 H20B 109.8 . .
C14 C20 H20B 109.8 . .
H20A C20 H20B 108.3 . .
C19 C21 C16 109.79(15) . .
C19 C21 H21A 109.7 . .
C16 C21 H21A 109.7 . .
C19 C21 H21B 109.7 . .
C16 C21 H21B 109.7 . .
H21A C21 H21B 108.2 . .
C23 C22 S1 111.06(13) . .
C23 C22 H22A 109.4 . .
S1 C22 H22A 109.4 . .
C23 C22 H22B 109.4 . .
S1 C22 H22B 109.4 . .
H22A C22 H22B 108.0 . .
C24 C23 C28 119.09(19) . .
C24 C23 C22 121.03(18) . .
C28 C23 C22 119.85(18) . .
C23 C24 C25 120.1(2) . .
C23 C24 H24 119.9 . .
C25 C24 H24 119.9 . .
C26 C25 C24 120.8(2) . .
C26 C25 C29' 119.7(3) . .
C24 C25 C29' 118.8(3) . .
C26 C25 C29 119.1(2) . .
C24 C25 C29 119.9(2) . .
C25 C26 C27 118.6(2) . .
C25 C26 H26 120.7 . .
C27 C26 H26 120.7 . .
C28 C27 C26 121.02(19) . .
C28 C27 C30 119.68(19) . .
C26 C27 C30 119.3(2) . .
C27 C28 C23 120.32(18) . .
C27 C28 H28 119.8 . .
C23 C28 H28 119.8 . .
F2 C29 F1 108.0(4) . .
F2 C29 F3 101.4(4) . .
F1 C29 F3 108.3(4) . .
F2 C29 C25 112.8(3) . .
F1 C29 C25 112.2(3) . .
F3 C29 C25 113.5(3) . .
F2' C29' F3' 104.5(9) . .
F2' C29' F1' 103.7(9) . .
F3' C29' F1' 112.6(10) . .
F2' C29' C25 109.5(7) . .
F3' C29' C25 109.8(7) . .
F1' C29' C25 115.9(7) . .
F6 C30 F4 106.8(2) . .
F6 C30 F5 106.2(2) . .
F4 C30 F5 105.97(19) . .
F6 C30 C27 112.02(19) . .
F4 C30 C27 113.00(19) . .
F5 C30 C27 112.4(2) . .

loop_
_geom_bond_atom_site_label_1
_geom_bond_atom_site_label_2
_geom_bond_distance
_geom_bond_site_symmetry_2
S1 C1 1.8215(18) .
S1 C22 1.8360(19) .
N1 C1 1.272(2) .
N1 C12 1.464(2) .
N2 C1 1.399(2) .
N2 C5 1.465(2) .
N2 C2 1.466(2) .
N3 C6 1.412(3) .
N3 C3 1.462(2) .
N3 C4 1.478(3) .
C2 C3 1.523(3) .
C2 H2A 0.9700 .
C2 H2B 0.9700 .
C3 H3A 0.9700 .
C3 H3B 0.9700 .
C4 C5 1.526(3) .
C4 H4A 0.9700 .
C4 H4B 0.9700 .
C5 H5A 0.9700 .
C5 H5B 0.9700 .
C6 C11 1.398(3) .
C6 C7 1.408(3) .
C7 C8 1.378(3) .
C7 H7 0.9300 .
C8 C9 1.398(4) .
C8 H8 0.9300 .
C9 C10 1.388(3) .
C9 H9 0.9300 .
C10 C11 1.394(3) .
C10 H10 0.9300 .
C11 H11 0.9300 .
C12 C13 1.537(2) .
C12 C18 1.543(2) .
C12 C17 1.544(3) .
C13 C14 1.532(2) .
C13 H13A 0.9700 .
C13 H13B 0.9700 .
C14 C15 1.535(3) .
C14 C20 1.537(3) .
C14 H14 0.9800 .
C15 C16 1.534(3) .
C15 H15A 0.9700 .
C15 H15B 0.9700 .
C16 C21 1.535(3) .
C16 C17 1.539(3) .
C16 H16 0.9800 .
C17 H17A 0.9700 .
C17 H17B 0.9700 .
C18 C19 1.534(2) .
C18 H18A 0.9700 .
C18 H18B 0.9700 .
C19 C20 1.530(3) .
C19 C21 1.534(3) .
C19 H19 0.9800 .
C20 H20A 0.9700 .
C20 H20B 0.9700 .
C21 H21A 0.9700 .
C21 H21B 0.9700 .
C22 C23 1.500(3) .
C22 H22A 0.9700 .
C22 H22B 0.9700 .
C23 C24 1.388(3) .
C23 C28 1.394(3) .
C24 C25 1.400(3) .
C24 H24 0.9300 .
C25 C26 1.387(3) .
C25 C29' 1.487(12) .
C25 C29 1.503(5) .
C26 C27 1.389(3) .
C26 H26 0.9300 .
C27 C28 1.387(3) .
C27 C30 1.500(3) .
C28 H28 0.9300 .
C29 F2 1.323(3) .
C29 F1 1.325(3) .
C29 F3 1.330(3) .
C29' F2' 1.322(4) .
C29' F3' 1.327(4) .
C29' F1' 1.331(4) .
C30 F6 1.323(3) .
C30 F4 1.327(3) .
C30 F5 1.333(3) .

loop_
_geom_torsion_atom_site_label_1
_geom_torsion_atom_site_label_2
_geom_torsion_atom_site_label_3
_geom_torsion_atom_site_label_4
_geom_torsion
_geom_torsion_site_symmetry_1
_geom_torsion_site_symmetry_2
_geom_torsion_site_symmetry_3
_geom_torsion_site_symmetry_4
C12 N1 C1 N2 -173.87(16) . . . .
C12 N1 C1 S1 3.8(3) . . . .
C5 N2 C1 N1 8.2(3) . . . .
C2 N2 C1 N1 -126.59(19) . . . .
C5 N2 C1 S1 -169.79(13) . . . .
C2 N2 C1 S1 55.43(19) . . . .
C22 S1 C1 N1 -135.09(17) . . . .
C22 S1 C1 N2 42.75(15) . . . .
C1 N2 C2 C3 80.63(19) . . . .
C5 N2 C2 C3 -57.43(19) . . . .
C6 N3 C3 C2 168.66(15) . . . .
C4 N3 C3 C2 -55.6(2) . . . .
N2 C2 C3 N3 58.0(2) . . . .
C6 N3 C4 C5 -170.80(15) . . . .
C3 N3 C4 C5 53.59(19) . . . .
C1 N2 C5 C4 -82.4(2) . . . .
C2 N2 C5 C4 56.09(19) . . . .
N3 C4 C5 N2 -54.4(2) . . . .
C3 N3 C6 C11 2.5(3) . . . .
C4 N3 C6 C11 -131.20(19) . . . .
C3 N3 C6 C7 -174.25(16) . . . .
C4 N3 C6 C7 52.0(2) . . . .
C11 C6 C7 C8 1.5(3) . . . .
N3 C6 C7 C8 178.43(18) . . . .
C6 C7 C8 C9 -0.8(3) . . . .
C7 C8 C9 C10 -0.6(3) . . . .
C8 C9 C10 C11 1.3(3) . . . .
C9 C10 C11 C6 -0.6(3) . . . .
C7 C6 C11 C10 -0.8(3) . . . .
N3 C6 C11 C10 -177.63(19) . . . .
C1 N1 C12 C13 -175.50(17) . . . .
C1 N1 C12 C18 -57.9(2) . . . .
C1 N1 C12 C17 65.9(2) . . . .
N1 C12 C13 C14 179.05(15) . . . .
C18 C12 C13 C14 58.77(19) . . . .
C17 C12 C13 C14 -59.53(19) . . . .
C12 C13 C14 C15 60.14(19) . . . .
C12 C13 C14 C20 -59.28(19) . . . .
C13 C14 C15 C16 -59.15(19) . . . .
C20 C14 C15 C16 60.71(19) . . . .
C14 C15 C16 C21 -60.06(19) . . . .
C14 C15 C16 C17 59.80(19) . . . .
C15 C16 C17 C12 -59.78(19) . . . .
C21 C16 C17 C12 59.94(19) . . . .
N1 C12 C17 C16 176.09(14) . . . .
C13 C12 C17 C16 58.52(19) . . . .
C18 C12 C17 C16 -58.70(19) . . . .
N1 C12 C18 C19 -176.10(14) . . . .
C13 C12 C18 C19 -59.28(18) . . . .
C17 C12 C18 C19 58.27(18) . . . .
C12 C18 C19 C20 61.03(19) . . . .
C12 C18 C19 C21 -58.96(19) . . . .
C18 C19 C20 C14 -59.60(19) . . . .
C21 C19 C20 C14 60.62(19) . . . .
C13 C14 C20 C19 58.44(19) . . . .
C15 C14 C20 C19 -60.89(19) . . . .
C20 C19 C21 C16 -60.39(19) . . . .
C18 C19 C21 C16 60.00(19) . . . .
C15 C16 C21 C19 59.91(19) . . . .
C17 C16 C21 C19 -60.50(19) . . . .
C1 S1 C22 C23 60.20(15) . . . .
S1 C22 C23 C24 -111.98(18) . . . .
S1 C22 C23 C28 66.3(2) . . . .
C28 C23 C24 C25 -0.9(3) . . . .
C22 C23 C24 C25 177.38(19) . . . .
C23 C24 C25 C26 -0.9(3) . . . .
C23 C24 C25 C29' 169.9(4) . . . .
C23 C24 C25 C29 -175.4(2) . . . .
C24 C25 C26 C27 1.8(3) . . . .
C29' C25 C26 C27 -168.9(4) . . . .
C29 C25 C26 C27 176.3(2) . . . .
C25 C26 C27 C28 -0.9(3) . . . .
C25 C26 C27 C30 -178.3(2) . . . .
C26 C27 C28 C23 -0.8(3) . . . .
C30 C27 C28 C23 176.56(18) . . . .
C24 C23 C28 C27 1.7(3) . . . .
C22 C23 C28 C27 -176.53(17) . . . .
C26 C25 C29 F2 159.3(3) . . . .
C24 C25 C29 F2 -26.1(4) . . . .
C26 C25 C29 F1 37.0(4) . . . .
C24 C25 C29 F1 -148.4(3) . . . .
C26 C25 C29 F3 -86.1(4) . . . .
C24 C25 C29 F3 88.5(4) . . . .
C26 C25 C29' F2' -142.9(7) . . . .
C24 C25 C29' F2' 46.3(8) . . . .
C26 C25 C29' F3' -28.6(8) . . . .
C24 C25 C29' F3' 160.5(6) . . . .
C26 C25 C29' F1' 100.3(6) . . . .
C24 C25 C29' F1' -70.5(7) . . . .
C28 C27 C30 F6 -96.0(3) . . . .
C26 C27 C30 F6 81.5(3) . . . .
C28 C27 C30 F4 143.3(2) . . . .
C26 C27 C30 F4 -39.2(3) . . . .
C28 C27 C30 F5 23.5(3) . . . .
C26 C27 C30 F5 -159.1(2) . . . .
